data_1520348
loop_
_publ_author_name
'Tizzard, Graham J.'
'Hursthouse, Michael B.'
'Croft, Anna K.'

_publ_section_title
;
 Acetic acid (2R,3S,4R,5S,6S)-3,4,5-triacetoxy-6-((2S,4R)-4-acetoxy-2-
 acetoxymethyl-oxepan-3-ylmethyl)-tetrahydro-pyran-2-ylmethyl ester
;
_journal_name_full 'Crystal Structure Report Archive'
_journal_page_first 872
_journal_year 2009
_chemical_absolute_configuration syn
_chemical_formula_moiety 'C24 H32 O15'
_chemical_formula_sum 'C24 H32 O15'
_chemical_formula_weight 560.50
_space_group_IT_number 19
_symmetry_cell_setting orthorhombic
_symmetry_space_group_name_Hall 'P 2ac 2ab'
_symmetry_space_group_name_H-M 'P 21 21 21'
_atom_sites_solution_hydrogens geom
_atom_sites_solution_primary direct
_atom_sites_solution_secondary difmap
_cell_angle_alpha 90.00
_cell_angle_beta 90.00
_cell_angle_gamma 90.00
_cell_formula_units_Z 4
_cell_length_a 9.35720(10)
_cell_length_b 11.0999(2)
_cell_length_c 25.9334(5)
_cell_measurement_reflns_used 34056
_cell_measurement_temperature 120(2)
_cell_measurement_theta_max 27.48
_cell_measurement_theta_min 2.91
_cell_volume 2693.55(8)
_computing_cell_refinement 'DENZO (Otwinowski & Minor, 1997) & COLLECT (Hooft, R.W.W., 1998)'
_computing_data_collection 'COLLECT (Hooft, R.W.W., 1998)'
_computing_data_reduction 'DENZO (Otwinowski & Minor, 1997) & COLLECT (Hooft, R.W.W., 1998)'
_computing_molecular_graphics 'CAMERON (Watkin, et al., 1993)'
_computing_publication_material 'WINGX (Farrugia, 1998)'
_computing_structure_refinement 'SHELXL-97 (Sheldrick, 2008)'
_computing_structure_solution 'SHELXS-97 (Sheldrick, 2008)'
_diffrn_ambient_temperature 120(2)
_diffrn_detector_area_resol_mean 66.065
_diffrn_measured_fraction_theta_full 0.997
_diffrn_measured_fraction_theta_max 0.997
_diffrn_measurement_device_type 'Bruker-Nonius APEX II CCD camera on \k-goniostat'
_diffrn_measurement_method '\f & \w scans'
_diffrn_radiation_monochromator '10cm confocal mirrors'
_diffrn_radiation_source 'Bruker-Nonius FR591 rotating anode'
_diffrn_radiation_type MoK\a
_diffrn_radiation_wavelength 0.71073
_diffrn_reflns_av_R_equivalents 0.0497
_diffrn_reflns_av_sigmaI/netI 0.0330
_diffrn_reflns_limit_h_max 12
_diffrn_reflns_limit_h_min -12
_diffrn_reflns_limit_k_max 14
_diffrn_reflns_limit_k_min -12
_diffrn_reflns_limit_l_max 31
_diffrn_reflns_limit_l_min -33
_diffrn_reflns_number 28782
_diffrn_reflns_theta_full 27.48
_diffrn_reflns_theta_max 27.48
_diffrn_reflns_theta_min 2.95
_exptl_absorpt_coefficient_mu 0.116
_exptl_absorpt_correction_T_max 0.9885
_exptl_absorpt_correction_T_min 0.9771
_exptl_absorpt_correction_type multi-scan
_exptl_absorpt_process_details 'SADABS 2007/2 (Sheldrick, G.M., 2007)'
_exptl_crystal_colour colourless
_exptl_crystal_density_diffrn 1.382
_exptl_crystal_density_method 'not measured'
_exptl_crystal_description fragment
_exptl_crystal_F_000 1184
_exptl_crystal_size_max 0.20
_exptl_crystal_size_mid 0.12
_exptl_crystal_size_min 0.10
_refine_diff_density_max 0.249
_refine_diff_density_min -0.216
_refine_diff_density_rms 0.048
_refine_ls_extinction_method none
_refine_ls_goodness_of_fit_ref 1.152
_refine_ls_hydrogen_treatment constr
_refine_ls_matrix_type full
_refine_ls_number_parameters 358
_refine_ls_number_reflns 3484
_refine_ls_number_restraints 0
_refine_ls_restrained_S_all 1.152
_refine_ls_R_factor_all 0.0588
_refine_ls_R_factor_gt 0.0467
_refine_ls_shift/su_max 0.000
_refine_ls_shift/su_mean 0.000
_refine_ls_structure_factor_coef Fsqd
_refine_ls_weighting_details 'calc w=1/[\s^2^(Fo^2^)+(0.0108P)^2^+1.7276P] where P=(Fo^2^+2Fc^2^)/3'
_refine_ls_weighting_scheme calc
_refine_ls_wR_factor_gt 0.0840
_refine_ls_wR_factor_ref 0.0897
_reflns_number_gt 3005
_reflns_number_total 3484
_reflns_threshold_expression >2\s(I)
_cod_data_source_file eCrystal-872.cif
_cod_data_source_block 2009src0685a
_cod_depositor_comments
;
Citation :
Tizzard, Graham J. and Hursthouse, Michael B. and 
Croft, Anna K. (2009) 
University of Southampton, Crystal Structure Report Archive. 
(doi:10.5258/ecrystals/872)

More at:
http://ecrystals.chem.soton.ac.uk/872/
;
_cod_database_code 1520348

loop_
_symmetry_equiv_pos_as_xyz
'x, y, z'
'-x+1/2, -y, z+1/2'
'-x, y+1/2, -z+1/2'
'x+1/2, -y+1/2, -z'

loop_
_atom_site_label
_atom_site_type_symbol
_atom_site_fract_x
_atom_site_fract_y
_atom_site_fract_z
_atom_site_U_iso_or_equiv
_atom_site_adp_type
_atom_site_occupancy
_atom_site_symmetry_multiplicity
_atom_site_calc_flag
_atom_site_refinement_flags
_atom_site_disorder_assembly
_atom_site_disorder_group
C1 C 0.4951(3) 0.5645(3) 0.35538(10) 0.0263(6) Uani 1 1 d . . .
H1 H 0.4144 0.6201 0.3469 0.032 Uiso 1 1 calc R . .
C2 C 0.5596(3) 0.5156(3) 0.30555(11) 0.0252(6) Uani 1 1 d . . .
H2 H 0.4837 0.4754 0.2845 0.030 Uiso 1 1 calc R . .
C3 C 0.6268(3) 0.6182(3) 0.27470(10) 0.0233(6) Uani 1 1 d . . .
H3 H 0.5494 0.6703 0.2602 0.028 Uiso 1 1 calc R . .
C4 C 0.7253(3) 0.6944(3) 0.30749(10) 0.0227(6) Uani 1 1 d . . .
H4 H 0.8146 0.6490 0.3159 0.027 Uiso 1 1 calc R . .
C5 C 0.6485(3) 0.7324(3) 0.35673(10) 0.0261(6) Uani 1 1 d . . .
H5 H 0.5660 0.7865 0.3486 0.031 Uiso 1 1 calc R . .
C6 C 0.4427(3) 0.4669(3) 0.39123(11) 0.0319(7) Uani 1 1 d . . .
H6A H 0.5176 0.4050 0.3962 0.038 Uiso 1 1 calc R . .
H6B H 0.4176 0.5014 0.4253 0.038 Uiso 1 1 calc R . .
C7 C 0.2656(4) 0.3139(3) 0.38940(13) 0.0376(8) Uani 1 1 d . . .
C8 C 0.1324(4) 0.2726(3) 0.36343(13) 0.0418(8) Uani 1 1 d . . .
H8A H 0.1560 0.2396 0.3294 0.063 Uiso 1 1 calc R . .
H8B H 0.0671 0.3410 0.3593 0.063 Uiso 1 1 calc R . .
H8C H 0.0865 0.2102 0.3844 0.063 Uiso 1 1 calc R . .
C9 C 0.6785(3) 0.3280(3) 0.29079(12) 0.0299(7) Uani 1 1 d . . .
C10 C 0.7758(4) 0.2388(3) 0.31523(14) 0.0411(8) Uani 1 1 d . . .
H10A H 0.7266 0.1612 0.3184 0.062 Uiso 1 1 calc R . .
H10B H 0.8034 0.2674 0.3496 0.062 Uiso 1 1 calc R . .
H10C H 0.8614 0.2290 0.2939 0.062 Uiso 1 1 calc R . .
C11 C 0.6384(3) 0.5379(3) 0.18986(11) 0.0315(7) Uani 1 1 d . . .
C12 C 0.7316(4) 0.4765(3) 0.15169(12) 0.0393(8) Uani 1 1 d . . .
H12A H 0.7251 0.3891 0.1565 0.059 Uiso 1 1 calc R . .
H12B H 0.8307 0.5025 0.1566 0.059 Uiso 1 1 calc R . .
H12C H 0.7004 0.4974 0.1167 0.059 Uiso 1 1 calc R . .
C13 C 0.8990(3) 0.8312(3) 0.27365(11) 0.0308(7) Uani 1 1 d . . .
C14 C 0.9148(4) 0.9563(3) 0.25297(15) 0.0483(9) Uani 1 1 d . . .
H14A H 0.9110 1.0141 0.2815 0.072 Uiso 1 1 calc R . .
H14B H 0.8370 0.9731 0.2287 0.072 Uiso 1 1 calc R . .
H14C H 1.0067 0.9636 0.2351 0.072 Uiso 1 1 calc R . .
C15 C 0.6847(3) 0.8615(3) 0.42865(10) 0.0245(6) Uani 1 1 d . . .
H15 H 0.5819 0.8393 0.4332 0.029 Uiso 1 1 calc R . .
C16 C 0.6984(3) 0.9940(3) 0.41488(11) 0.0275(7) Uani 1 1 d . . .
H16 H 0.6483 1.0072 0.3813 0.033 Uiso 1 1 calc R . .
C17 C 0.9377(3) 0.9807(3) 0.44371(11) 0.0308(7) Uani 1 1 d . . .
H17 H 1.0312 1.0140 0.4448 0.037 Uiso 1 1 calc R . .
C18 C 0.9094(3) 0.8929(3) 0.47714(11) 0.0265(6) Uani 1 1 d . . .
H18 H 0.9799 0.8705 0.5017 0.032 Uiso 1 1 calc R . .
C19 C 0.7697(3) 0.8291(3) 0.47687(10) 0.0246(6) Uani 1 1 d . . .
H19 H 0.7864 0.7401 0.4777 0.030 Uiso 1 1 calc R . .
C20 C 0.6361(3) 1.0808(3) 0.45385(11) 0.0292(7) Uani 1 1 d . . .
H20A H 0.6919 1.0783 0.4863 0.035 Uiso 1 1 calc R . .
H20B H 0.6389 1.1641 0.4402 0.035 Uiso 1 1 calc R . .
C21 C 0.4292(4) 1.0907(4) 0.50596(12) 0.0423(9) Uani 1 1 d . . .
C22 C 0.2779(4) 1.0487(4) 0.51205(14) 0.0453(9) Uani 1 1 d . . .
H22A H 0.2610 1.0258 0.5480 0.068 Uiso 1 1 calc R . .
H22B H 0.2614 0.9789 0.4897 0.068 Uiso 1 1 calc R . .
H22C H 0.2125 1.1138 0.5024 0.068 Uiso 1 1 calc R . .
C23 C 0.7065(3) 0.8109(3) 0.56586(11) 0.0287(7) Uani 1 1 d . . .
C24 C 0.5991(3) 0.8462(3) 0.60543(11) 0.0337(7) Uani 1 1 d . . .
H24A H 0.5102 0.8015 0.5996 0.051 Uiso 1 1 calc R . .
H24B H 0.5802 0.9328 0.6029 0.051 Uiso 1 1 calc R . .
H24C H 0.6361 0.8275 0.6399 0.051 Uiso 1 1 calc R . .
O1 O 0.6014(2) 0.62851(19) 0.38388(7) 0.0284(5) Uani 1 1 d . . .
O2 O 0.3179(2) 0.41451(19) 0.36712(8) 0.0317(5) Uani 1 1 d . . .
O3 O 0.3222(3) 0.2686(3) 0.42648(11) 0.0621(8) Uani 1 1 d . . .
O4 O 0.6668(2) 0.42849(18) 0.32027(7) 0.0263(4) Uani 1 1 d . . .
O5 O 0.6163(3) 0.3147(2) 0.25060(8) 0.0362(5) Uani 1 1 d . . .
O6 O 0.7123(2) 0.57056(17) 0.23281(7) 0.0232(4) Uani 1 1 d . . .
O7 O 0.5135(3) 0.5562(3) 0.18488(9) 0.0498(7) Uani 1 1 d . . .
O8 O 0.7588(2) 0.80299(18) 0.27956(7) 0.0261(5) Uani 1 1 d . . .
O9 O 0.9956(2) 0.7643(2) 0.28413(9) 0.0427(6) Uani 1 1 d . . .
O10 O 0.7476(2) 0.7917(2) 0.38757(7) 0.0303(5) Uani 1 1 d . . .
O11 O 0.8463(2) 1.0275(2) 0.40824(8) 0.0324(5) Uani 1 1 d . . .
O12 O 0.4906(2) 1.04471(19) 0.46333(8) 0.0292(5) Uani 1 1 d . . .
O13 O 0.4901(3) 1.1562(4) 0.53487(11) 0.0840(12) Uani 1 1 d . . .
O14 O 0.6770(2) 0.86348(18) 0.52019(7) 0.0270(4) Uani 1 1 d . . .
O15 O 0.8074(3) 0.7450(2) 0.57225(8) 0.0392(6) Uani 1 1 d . . .

loop_
_atom_site_aniso_label
_atom_site_aniso_U_11
_atom_site_aniso_U_22
_atom_site_aniso_U_33
_atom_site_aniso_U_23
_atom_site_aniso_U_13
_atom_site_aniso_U_12
C1 0.0237(13) 0.0348(16) 0.0203(13) -0.0031(13) -0.0015(12) 0.0025(14)
C2 0.0201(13) 0.0336(16) 0.0219(14) -0.0003(13) -0.0029(11) 0.0012(13)
C3 0.0245(14) 0.0297(15) 0.0155(12) -0.0041(12) -0.0015(11) 0.0037(13)
C4 0.0239(14) 0.0269(14) 0.0172(13) -0.0010(11) -0.0021(11) 0.0033(12)
C5 0.0242(14) 0.0339(16) 0.0202(14) -0.0048(12) -0.0053(12) 0.0019(13)
C6 0.0322(15) 0.0412(18) 0.0223(14) 0.0022(14) 0.0008(13) -0.0010(15)
C7 0.0438(19) 0.0327(17) 0.0362(18) 0.0020(15) 0.0139(16) 0.0074(16)
C8 0.054(2) 0.0327(18) 0.0386(18) -0.0044(15) 0.0120(17) -0.0085(17)
C9 0.0288(15) 0.0266(15) 0.0343(17) 0.0012(13) 0.0104(14) -0.0058(13)
C10 0.0386(18) 0.0270(16) 0.058(2) 0.0058(16) 0.0072(17) 0.0027(15)
C11 0.0393(18) 0.0358(17) 0.0194(14) -0.0067(13) -0.0050(13) 0.0023(15)
C12 0.048(2) 0.0416(19) 0.0281(16) -0.0123(15) 0.0045(15) -0.0037(17)
C13 0.0356(17) 0.0373(18) 0.0194(14) -0.0075(13) -0.0017(13) -0.0029(15)
C14 0.051(2) 0.0362(19) 0.058(2) -0.0002(18) 0.005(2) -0.0067(18)
C15 0.0232(13) 0.0316(15) 0.0186(13) -0.0074(12) 0.0027(11) 0.0005(13)
C16 0.0234(14) 0.0379(17) 0.0211(14) 0.0024(13) -0.0056(12) 0.0008(14)
C17 0.0225(14) 0.0468(19) 0.0232(14) -0.0031(14) -0.0010(12) -0.0029(15)
C18 0.0224(14) 0.0375(17) 0.0196(13) -0.0030(13) -0.0026(12) 0.0059(13)
C19 0.0301(15) 0.0272(15) 0.0166(13) -0.0022(11) 0.0021(12) 0.0021(13)
C20 0.0284(15) 0.0307(16) 0.0284(15) 0.0004(13) -0.0024(13) -0.0008(14)
C21 0.0382(19) 0.064(3) 0.0247(16) -0.0083(17) -0.0065(15) 0.0092(19)
C22 0.0350(18) 0.064(2) 0.0369(18) 0.0012(18) 0.0015(15) 0.0046(18)
C23 0.0344(16) 0.0312(16) 0.0204(14) 0.0031(12) -0.0019(13) -0.0125(15)
C24 0.0392(17) 0.0401(18) 0.0219(14) 0.0000(14) 0.0038(14) -0.0104(16)
O1 0.0299(11) 0.0379(12) 0.0174(9) -0.0024(9) -0.0021(9) 0.0004(10)
O2 0.0356(11) 0.0335(12) 0.0261(10) 0.0014(9) 0.0009(9) -0.0049(10)
O3 0.0508(16) 0.0626(18) 0.0730(19) 0.0353(16) 0.0028(15) 0.0072(15)
O4 0.0235(10) 0.0293(11) 0.0261(10) -0.0019(9) -0.0029(9) 0.0021(9)
O5 0.0443(13) 0.0298(12) 0.0345(12) -0.0066(10) 0.0020(11) -0.0108(11)
O6 0.0255(10) 0.0273(10) 0.0166(9) -0.0057(8) -0.0007(8) 0.0011(9)
O7 0.0386(13) 0.0796(19) 0.0311(12) -0.0202(13) -0.0144(11) 0.0125(14)
O8 0.0275(10) 0.0272(11) 0.0237(10) -0.0019(9) -0.0018(9) 0.0005(9)
O9 0.0284(11) 0.0586(16) 0.0412(13) 0.0150(13) 0.0005(11) 0.0009(12)
O10 0.0246(10) 0.0455(13) 0.0209(10) -0.0140(10) -0.0021(9) 0.0005(10)
O11 0.0270(11) 0.0444(13) 0.0259(10) 0.0086(10) -0.0013(9) -0.0051(10)
O12 0.0269(10) 0.0327(12) 0.0279(11) -0.0022(9) -0.0024(9) 0.0025(10)
O13 0.0497(16) 0.143(3) 0.0588(18) -0.065(2) -0.0009(15) -0.009(2)
O14 0.0308(10) 0.0339(11) 0.0163(9) 0.0017(9) 0.0005(9) 0.0010(10)
O15 0.0453(14) 0.0428(13) 0.0294(11) 0.0126(10) -0.0020(11) 0.0053(12)

loop_
_atom_type_symbol
_atom_type_description
_atom_type_scat_dispersion_real
_atom_type_scat_dispersion_imag
_atom_type_scat_source
C C 0.0033 0.0016 'International Tables Vol C Tables 4.2.6.8 and 6.1.1.4'
H H 0.0000 0.0000 'International Tables Vol C Tables 4.2.6.8 and 6.1.1.4'
O O 0.0106 0.0060 'International Tables Vol C Tables 4.2.6.8 and 6.1.1.4'

loop_
_geom_angle_atom_site_label_1
_geom_angle_atom_site_label_2
_geom_angle_atom_site_label_3
_geom_angle
_geom_angle_site_symmetry_1
_geom_angle_site_symmetry_3
O1 C1 C6 105.3(2) . .
O1 C1 C2 109.9(2) . .
C6 C1 C2 113.2(3) . .
O1 C1 H1 109.4 . .
C6 C1 H1 109.4 . .
C2 C1 H1 109.4 . .
O4 C2 C1 106.8(2) . .
O4 C2 C3 110.5(2) . .
C1 C2 C3 109.9(2) . .
O4 C2 H2 109.8 . .
C1 C2 H2 109.8 . .
C3 C2 H2 109.8 . .
O6 C3 C4 106.8(2) . .
O6 C3 C2 110.4(2) . .
C4 C3 C2 112.0(2) . .
O6 C3 H3 109.2 . .
C4 C3 H3 109.2 . .
C2 C3 H3 109.2 . .
O8 C4 C3 108.5(2) . .
O8 C4 C5 107.0(2) . .
C3 C4 C5 109.8(2) . .
O8 C4 H4 110.5 . .
C3 C4 H4 110.5 . .
C5 C4 H4 110.5 . .
O10 C5 O1 107.8(2) . .
O10 C5 C4 107.4(2) . .
O1 C5 C4 109.7(2) . .
O10 C5 H5 110.6 . .
O1 C5 H5 110.6 . .
C4 C5 H5 110.6 . .
O2 C6 C1 106.5(2) . .
O2 C6 H6A 110.4 . .
C1 C6 H6A 110.4 . .
O2 C6 H6B 110.4 . .
C1 C6 H6B 110.4 . .
H6A C6 H6B 108.6 . .
O3 C7 O2 121.8(3) . .
O3 C7 C8 126.8(3) . .
O2 C7 C8 111.4(3) . .
C7 C8 H8A 109.5 . .
C7 C8 H8B 109.5 . .
H8A C8 H8B 109.5 . .
C7 C8 H8C 109.5 . .
H8A C8 H8C 109.5 . .
H8B C8 H8C 109.5 . .
O5 C9 O4 123.4(3) . .
O5 C9 C10 125.7(3) . .
O4 C9 C10 110.9(3) . .
C9 C10 H10A 109.5 . .
C9 C10 H10B 109.5 . .
H10A C10 H10B 109.5 . .
C9 C10 H10C 109.5 . .
H10A C10 H10C 109.5 . .
H10B C10 H10C 109.5 . .
O7 C11 O6 122.8(3) . .
O7 C11 C12 125.5(3) . .
O6 C11 C12 111.7(3) . .
C11 C12 H12A 109.5 . .
C11 C12 H12B 109.5 . .
H12A C12 H12B 109.5 . .
C11 C12 H12C 109.5 . .
H12A C12 H12C 109.5 . .
H12B C12 H12C 109.5 . .
O9 C13 O8 124.0(3) . .
O9 C13 C14 125.5(3) . .
O8 C13 C14 110.5(3) . .
C13 C14 H14A 109.5 . .
C13 C14 H14B 109.5 . .
H14A C14 H14B 109.5 . .
C13 C14 H14C 109.5 . .
H14A C14 H14C 109.5 . .
H14B C14 H14C 109.5 . .
O10 C15 C16 108.2(2) . .
O10 C15 C19 105.4(2) . .
C16 C15 C19 112.2(2) . .
O10 C15 H15 110.3 . .
C16 C15 H15 110.3 . .
C19 C15 H15 110.3 . .
O11 C16 C20 106.6(2) . .
O11 C16 C15 111.0(2) . .
C20 C16 C15 115.3(2) . .
O11 C16 H16 107.9 . .
C20 C16 H16 107.9 . .
C15 C16 H16 107.9 . .
C18 C17 O11 126.5(3) . .
C18 C17 H17 116.7 . .
O11 C17 H17 116.7 . .
C17 C18 C19 121.4(3) . .
C17 C18 H18 119.3 . .
C19 C18 H18 119.3 . .
O14 C19 C18 113.0(2) . .
O14 C19 C15 105.0(2) . .
C18 C19 C15 110.5(2) . .
O14 C19 H19 109.4 . .
C18 C19 H19 109.4 . .
C15 C19 H19 109.4 . .
O12 C20 C16 107.5(2) . .
O12 C20 H20A 110.2 . .
C16 C20 H20A 110.2 . .
O12 C20 H20B 110.2 . .
C16 C20 H20B 110.2 . .
H20A C20 H20B 108.5 . .
O13 C21 O12 123.0(3) . .
O13 C21 C22 125.2(3) . .
O12 C21 C22 111.8(3) . .
C21 C22 H22A 109.5 . .
C21 C22 H22B 109.5 . .
H22A C22 H22B 109.5 . .
C21 C22 H22C 109.5 . .
H22A C22 H22C 109.5 . .
H22B C22 H22C 109.5 . .
O15 C23 O14 122.9(3) . .
O15 C23 C24 126.4(3) . .
O14 C23 C24 110.7(3) . .
C23 C24 H24A 109.5 . .
C23 C24 H24B 109.5 . .
H24A C24 H24B 109.5 . .
C23 C24 H24C 109.5 . .
H24A C24 H24C 109.5 . .
H24B C24 H24C 109.5 . .
C5 O1 C1 111.3(2) . .
C7 O2 C6 116.1(2) . .
C9 O4 C2 117.2(2) . .
C11 O6 C3 115.5(2) . .
C13 O8 C4 117.4(2) . .
C5 O10 C15 114.0(2) . .
C17 O11 C16 115.1(2) . .
C21 O12 C20 116.0(3) . .
C23 O14 C19 116.0(2) . .

loop_
_geom_bond_atom_site_label_1
_geom_bond_atom_site_label_2
_geom_bond_distance
_geom_bond_site_symmetry_2
C1 O1 1.428(3) .
C1 C6 1.509(4) .
C1 C2 1.526(4) .
C1 H1 1.0000 .
C2 O4 1.445(3) .
C2 C3 1.528(4) .
C2 H2 1.0000 .
C3 O6 1.449(3) .
C3 C4 1.513(4) .
C3 H3 1.0000 .
C4 O8 1.440(3) .
C4 C5 1.525(4) .
C4 H4 1.0000 .
C5 O10 1.390(3) .
C5 O1 1.421(4) .
C5 H5 1.0000 .
C6 O2 1.447(4) .
C6 H6A 0.9900 .
C6 H6B 0.9900 .
C7 O3 1.207(4) .
C7 O2 1.349(4) .
C7 C8 1.489(5) .
C8 H8A 0.9800 .
C8 H8B 0.9800 .
C8 H8C 0.9800 .
C9 O5 1.203(4) .
C9 O4 1.357(3) .
C9 C10 1.486(4) .
C10 H10A 0.9800 .
C10 H10B 0.9800 .
C10 H10C 0.9800 .
C11 O7 1.194(4) .
C11 O6 1.360(3) .
C11 C12 1.485(4) .
C12 H12A 0.9800 .
C12 H12B 0.9800 .
C12 H12C 0.9800 .
C13 O9 1.201(4) .
C13 O8 1.358(4) .
C13 C14 1.495(5) .
C14 H14A 0.9800 .
C14 H14B 0.9800 .
C14 H14C 0.9800 .
C15 O10 1.443(3) .
C15 C16 1.519(4) .
C15 C19 1.525(4) .
C15 H15 1.0000 .
C16 O11 1.443(3) .
C16 C20 1.513(4) .
C16 H16 1.0000 .
C17 C18 1.331(4) .
C17 O11 1.359(3) .
C17 H17 0.9500 .
C18 C19 1.487(4) .
C18 H18 0.9500 .
C19 O14 1.470(3) .
C19 H19 1.0000 .
C20 O12 1.441(3) .
C20 H20A 0.9900 .
C20 H20B 0.9900 .
C21 O13 1.189(4) .
C21 O12 1.347(4) .
C21 C22 1.499(5) .
C22 H22A 0.9800 .
C22 H22B 0.9800 .
C22 H22C 0.9800 .
C23 O15 1.205(4) .
C23 O14 1.349(3) .
C23 C24 1.489(4) .
C24 H24A 0.9800 .
C24 H24B 0.9800 .
C24 H24C 0.9800 .
